data_2107296
loop_
_publ_author_name
'McMillen, Colin D.'
'Comer, Sara'
'Fulle, Kyle'
'Sanjeewa, Liurukara D.'
'Kolis, Joseph W.'

_publ_section_title
;
 Crystal chemistry of hydrothermally grown ternary alkali rare earth
 fluorides
;
_journal_issue 6
_journal_name_full 'Acta Crystallographica Section B'
_journal_page_first 768
_journal_page_last 776
_journal_paper_doi 10.1107/S2052520615017916
_journal_volume 71
_journal_year 2015
_chemical_formula_sum 'F10 K Y3'
_chemical_formula_weight 495.83
_chemical_name_systematic
;
 ?
;
_space_group_IT_number 225
_symmetry_cell_setting cubic
_symmetry_space_group_name_Hall '-F 4 2 3'
_symmetry_space_group_name_H-M 'F m -3 m'
_atom_sites_solution_hydrogens none
_atom_sites_solution_primary direct
_atom_sites_solution_secondary difmap
_audit_creation_method SHELXL-97
_cell_angle_alpha 90.00
_cell_angle_beta 90.00
_cell_angle_gamma 90.00
_cell_formula_units_Z 8
_cell_length_a 11.5439(13)
_cell_length_b 11.5439(13)
_cell_length_c 11.5439(13)
_cell_measurement_reflns_used 3620
_cell_measurement_temperature 293(2)
_cell_measurement_theta_max 26.6313
_cell_measurement_theta_min 2.6221
_cell_volume 1538.4(3)
_computing_structure_refinement 'SHELXL-97 (Sheldrick, 1997)'
_computing_structure_solution 'SHELXS-97 (Sheldrick, 1990)'
_diffrn_ambient_temperature 293(2)
_diffrn_detector_area_resol_mean 0
_diffrn_measured_fraction_theta_full 1.000
_diffrn_measured_fraction_theta_max 1.000
_diffrn_measurement_device_type 'Rigaku AFC8S'
_diffrn_measurement_method '\w scans'
_diffrn_radiation_monochromator graphite
_diffrn_radiation_source 'fine-focus sealed tube'
_diffrn_radiation_type MoK\a
_diffrn_radiation_wavelength 0.71073
_diffrn_reflns_av_R_equivalents 0.0593
_diffrn_reflns_av_sigmaI/netI 0.0138
_diffrn_reflns_limit_h_max 14
_diffrn_reflns_limit_h_min -14
_diffrn_reflns_limit_k_max 14
_diffrn_reflns_limit_k_min -14
_diffrn_reflns_limit_l_max 14
_diffrn_reflns_limit_l_min -14
_diffrn_reflns_number 3620
_diffrn_reflns_theta_full 26.63
_diffrn_reflns_theta_max 26.63
_diffrn_reflns_theta_min 3.06
_diffrn_standards_decay_% 0
_diffrn_standards_interval_count 0
_diffrn_standards_interval_time 0
_diffrn_standards_number 0
_exptl_absorpt_coefficient_mu 23.123
_exptl_absorpt_correction_T_max 1.0000
_exptl_absorpt_correction_T_min 0.8007
_exptl_absorpt_correction_type multi-scan
_exptl_absorpt_process_details 'REQAB, CrystalClear'
_exptl_crystal_colour colorless
_exptl_crystal_density_diffrn 4.282
_exptl_crystal_density_meas ?
_exptl_crystal_density_method 'not measured'
_exptl_crystal_description block
_exptl_crystal_F_000 1808
_exptl_crystal_size_max 0.15
_exptl_crystal_size_mid 0.15
_exptl_crystal_size_min 0.12
_refine_diff_density_max 0.553
_refine_diff_density_min -0.531
_refine_ls_extinction_coef 0.00104(13)
_refine_ls_extinction_expression Fc^*^=kFc[1+0.001xFc^2^\l^3^/sin(2\q)]^-1/4^
_refine_ls_extinction_method SHELXL
_refine_ls_goodness_of_fit_ref 1.189
_refine_ls_hydrogen_treatment none
_refine_ls_matrix_type full
_refine_ls_number_parameters 13
_refine_ls_number_reflns 115
_refine_ls_number_restraints 0
_refine_ls_restrained_S_all 1.189
_refine_ls_R_factor_all 0.0251
_refine_ls_R_factor_gt 0.0251
_refine_ls_shift/su_max 0.000
_refine_ls_shift/su_mean 0.000
_refine_ls_structure_factor_coef Fsqd
_refine_ls_weighting_details 'calc w=1/[\s^2^(Fo^2^)+(0.0187P)^2^+35.2674P] where P=(Fo^2^+2Fc^2^)/3'
_refine_ls_weighting_scheme calc
_refine_ls_wR_factor_gt 0.0553
_refine_ls_wR_factor_ref 0.0553
_reflns_number_gt 114
_reflns_number_total 115
_reflns_threshold_expression >2sigma(I)
_cod_data_source_file bp5082sup1.cif
_cod_data_source_block KY3F10
_cod_depositor_comments
;
The following automatic conversions were performed:

'_symmetry_cell_setting' value 'Cubic' changed to 'cubic' according
to
/usr/data/users/saulius/crontab/automatic-downloads/rss-feeds/IUCr/lib/dictionaries/cif_core.dic
dictionary named 'cif_core.dic' version 2.4.2 from 2011-04-26.

'_exptl_crystal_density_meas' value 'not measured' was changed to '?'
- the value is perceived as not measured.

Automatic conversion script
Id: cif_fix_values 4268 2015-11-12 08:31:59Z antanas 
;
_cod_original_sg_symbol_H-M Fm-3m
_cod_database_code 2107296
_cod_database_fobs_code 2107296

loop_
_symmetry_equiv_pos_as_xyz
'x, y, z'
'-x, -y, z'
'-x, y, -z'
'x, -y, -z'
'z, x, y'
'z, -x, -y'
'-z, -x, y'
'-z, x, -y'
'y, z, x'
'-y, z, -x'
'y, -z, -x'
'-y, -z, x'
'y, x, -z'
'-y, -x, -z'
'y, -x, z'
'-y, x, z'
'x, z, -y'
'-x, z, y'
'-x, -z, -y'
'x, -z, y'
'z, y, -x'
'z, -y, x'
'-z, y, x'
'-z, -y, -x'
'x, y+1/2, z+1/2'
'-x, -y+1/2, z+1/2'
'-x, y+1/2, -z+1/2'
'x, -y+1/2, -z+1/2'
'z, x+1/2, y+1/2'
'z, -x+1/2, -y+1/2'
'-z, -x+1/2, y+1/2'
'-z, x+1/2, -y+1/2'
'y, z+1/2, x+1/2'
'-y, z+1/2, -x+1/2'
'y, -z+1/2, -x+1/2'
'-y, -z+1/2, x+1/2'
'y, x+1/2, -z+1/2'
'-y, -x+1/2, -z+1/2'
'y, -x+1/2, z+1/2'
'-y, x+1/2, z+1/2'
'x, z+1/2, -y+1/2'
'-x, z+1/2, y+1/2'
'-x, -z+1/2, -y+1/2'
'x, -z+1/2, y+1/2'
'z, y+1/2, -x+1/2'
'z, -y+1/2, x+1/2'
'-z, y+1/2, x+1/2'
'-z, -y+1/2, -x+1/2'
'x+1/2, y, z+1/2'
'-x+1/2, -y, z+1/2'
'-x+1/2, y, -z+1/2'
'x+1/2, -y, -z+1/2'
'z+1/2, x, y+1/2'
'z+1/2, -x, -y+1/2'
'-z+1/2, -x, y+1/2'
'-z+1/2, x, -y+1/2'
'y+1/2, z, x+1/2'
'-y+1/2, z, -x+1/2'
'y+1/2, -z, -x+1/2'
'-y+1/2, -z, x+1/2'
'y+1/2, x, -z+1/2'
'-y+1/2, -x, -z+1/2'
'y+1/2, -x, z+1/2'
'-y+1/2, x, z+1/2'
'x+1/2, z, -y+1/2'
'-x+1/2, z, y+1/2'
'-x+1/2, -z, -y+1/2'
'x+1/2, -z, y+1/2'
'z+1/2, y, -x+1/2'
'z+1/2, -y, x+1/2'
'-z+1/2, y, x+1/2'
'-z+1/2, -y, -x+1/2'
'x+1/2, y+1/2, z'
'-x+1/2, -y+1/2, z'
'-x+1/2, y+1/2, -z'
'x+1/2, -y+1/2, -z'
'z+1/2, x+1/2, y'
'z+1/2, -x+1/2, -y'
'-z+1/2, -x+1/2, y'
'-z+1/2, x+1/2, -y'
'y+1/2, z+1/2, x'
'-y+1/2, z+1/2, -x'
'y+1/2, -z+1/2, -x'
'-y+1/2, -z+1/2, x'
'y+1/2, x+1/2, -z'
'-y+1/2, -x+1/2, -z'
'y+1/2, -x+1/2, z'
'-y+1/2, x+1/2, z'
'x+1/2, z+1/2, -y'
'-x+1/2, z+1/2, y'
'-x+1/2, -z+1/2, -y'
'x+1/2, -z+1/2, y'
'z+1/2, y+1/2, -x'
'z+1/2, -y+1/2, x'
'-z+1/2, y+1/2, x'
'-z+1/2, -y+1/2, -x'
'-x, -y, -z'
'x, y, -z'
'x, -y, z'
'-x, y, z'
'-z, -x, -y'
'-z, x, y'
'z, x, -y'
'z, -x, y'
'-y, -z, -x'
'y, -z, x'
'-y, z, x'
'y, z, -x'
'-y, -x, z'
'y, x, z'
'-y, x, -z'
'y, -x, -z'
'-x, -z, y'
'x, -z, -y'
'x, z, y'
'-x, z, -y'
'-z, -y, x'
'-z, y, -x'
'z, -y, -x'
'z, y, x'
'-x, -y+1/2, -z+1/2'
'x, y+1/2, -z+1/2'
'x, -y+1/2, z+1/2'
'-x, y+1/2, z+1/2'
'-z, -x+1/2, -y+1/2'
'-z, x+1/2, y+1/2'
'z, x+1/2, -y+1/2'
'z, -x+1/2, y+1/2'
'-y, -z+1/2, -x+1/2'
'y, -z+1/2, x+1/2'
'-y, z+1/2, x+1/2'
'y, z+1/2, -x+1/2'
'-y, -x+1/2, z+1/2'
'y, x+1/2, z+1/2'
'-y, x+1/2, -z+1/2'
'y, -x+1/2, -z+1/2'
'-x, -z+1/2, y+1/2'
'x, -z+1/2, -y+1/2'
'x, z+1/2, y+1/2'
'-x, z+1/2, -y+1/2'
'-z, -y+1/2, x+1/2'
'-z, y+1/2, -x+1/2'
'z, -y+1/2, -x+1/2'
'z, y+1/2, x+1/2'
'-x+1/2, -y, -z+1/2'
'x+1/2, y, -z+1/2'
'x+1/2, -y, z+1/2'
'-x+1/2, y, z+1/2'
'-z+1/2, -x, -y+1/2'
'-z+1/2, x, y+1/2'
'z+1/2, x, -y+1/2'
'z+1/2, -x, y+1/2'
'-y+1/2, -z, -x+1/2'
'y+1/2, -z, x+1/2'
'-y+1/2, z, x+1/2'
'y+1/2, z, -x+1/2'
'-y+1/2, -x, z+1/2'
'y+1/2, x, z+1/2'
'-y+1/2, x, -z+1/2'
'y+1/2, -x, -z+1/2'
'-x+1/2, -z, y+1/2'
'x+1/2, -z, -y+1/2'
'x+1/2, z, y+1/2'
'-x+1/2, z, -y+1/2'
'-z+1/2, -y, x+1/2'
'-z+1/2, y, -x+1/2'
'z+1/2, -y, -x+1/2'
'z+1/2, y, x+1/2'
'-x+1/2, -y+1/2, -z'
'x+1/2, y+1/2, -z'
'x+1/2, -y+1/2, z'
'-x+1/2, y+1/2, z'
'-z+1/2, -x+1/2, -y'
'-z+1/2, x+1/2, y'
'z+1/2, x+1/2, -y'
'z+1/2, -x+1/2, y'
'-y+1/2, -z+1/2, -x'
'y+1/2, -z+1/2, x'
'-y+1/2, z+1/2, x'
'y+1/2, z+1/2, -x'
'-y+1/2, -x+1/2, z'
'y+1/2, x+1/2, z'
'-y+1/2, x+1/2, -z'
'y+1/2, -x+1/2, -z'
'-x+1/2, -z+1/2, y'
'x+1/2, -z+1/2, -y'
'x+1/2, z+1/2, y'
'-x+1/2, z+1/2, -y'
'-z+1/2, -y+1/2, x'
'-z+1/2, y+1/2, -x'
'z+1/2, -y+1/2, -x'
'z+1/2, y+1/2, x'

loop_
_atom_site_type_symbol
_atom_site_label
_atom_site_fract_x
_atom_site_fract_y
_atom_site_fract_z
_atom_site_U_iso_or_equiv
_atom_site_adp_type
_atom_site_calc_flag
_atom_site_refinement_flags
_atom_site_occupancy
_atom_site_symmetry_multiplicity
K K1 -0.2500 -0.2500 -0.2500 0.0196(9) Uani d S 1 24
Y Y1 -0.24082(8) 0.0000 0.0000 0.0116(4) Uani d S 1 8
F F1 -0.1121(3) -0.1121(3) -0.1121(3) 0.0150(11) Uani d S 1 6
F F2 0.5000 0.1659(3) 0.1659(3) 0.0206(10) Uani d S 1 4

loop_
_atom_site_aniso_label
_atom_site_aniso_U_11
_atom_site_aniso_U_22
_atom_site_aniso_U_33
_atom_site_aniso_U_12
_atom_site_aniso_U_13
_atom_site_aniso_U_23
K1 0.0196(9) 0.0196(9) 0.0196(9) 0.000 0.000 0.000
Y1 0.0115(6) 0.0117(5) 0.0117(5) 0.000 0.000 0.000
F1 0.0150(11) 0.0150(11) 0.0150(11) 0.0013(11) 0.0013(11) 0.0013(11)
F2 0.026(2) 0.0180(14) 0.0180(14) 0.000 0.000 0.0062(18)

loop_
_atom_type_symbol
_atom_type_description
_atom_type_scat_dispersion_real
_atom_type_scat_dispersion_imag
_atom_type_scat_source
F F 0.0171 0.0103 'International Tables Vol C Tables 4.2.6.8 and 6.1.1.4'
K K 0.2009 0.2494 'International Tables Vol C Tables 4.2.6.8 and 6.1.1.4'
Y Y -2.7962 3.5667 'International Tables Vol C Tables 4.2.6.8 and 6.1.1.4'

loop_
_geom_angle_atom_site_label_1
_geom_angle_atom_site_label_2
_geom_angle_atom_site_label_3
_geom_angle_site_symmetry_1
_geom_angle_site_symmetry_3
_geom_angle
F1 K1 F1 . 28_544 109.5
F1 K1 F1 . 51_454 109.5
F1 K1 F1 28_544 51_454 109.5
F1 K1 F1 . 74_445 109.5
F1 K1 F1 28_544 74_445 109.5
F1 K1 F1 51_454 74_445 109.5
F1 K1 F2 . 25_444 150.70(7)
F1 K1 F2 28_544 25_444 99.83(7)
F1 K1 F2 51_454 25_444 58.574(19)
F1 K1 F2 74_445 25_444 58.574(19)
F1 K1 F2 . 81_444 150.70(7)
F1 K1 F2 28_544 81_444 58.574(19)
F1 K1 F2 51_454 81_444 58.574(19)
F1 K1 F2 74_445 81_444 99.83(7)
F2 K1 F2 25_444 81_444 50.16(11)
F1 K1 F2 . 53_444 150.70(7)
F1 K1 F2 28_544 53_444 58.574(19)
F1 K1 F2 51_454 53_444 99.83(7)
F1 K1 F2 74_445 53_444 58.574(19)
F2 K1 F2 25_444 53_444 50.16(11)
F2 K1 F2 81_444 53_444 50.16(11)
F1 K1 F2 . 170_445 58.574(19)
F1 K1 F2 28_544 170_445 58.574(19)
F1 K1 F2 51_454 170_445 150.70(7)
F1 K1 F2 74_445 170_445 99.83(7)
F2 K1 F2 25_444 170_445 144.64(9)
F2 K1 F2 81_444 170_445 117.15(4)
F2 K1 F2 53_444 170_445 95.29(3)
F1 K1 F2 . 50_554 58.574(19)
F1 K1 F2 28_544 50_554 58.574(19)
F1 K1 F2 51_454 50_554 99.83(7)
F1 K1 F2 74_445 50_554 150.70(7)
F2 K1 F2 25_444 50_554 144.64(9)
F2 K1 F2 81_444 50_554 95.29(3)
F2 K1 F2 53_444 50_554 117.15(4)
F2 K1 F2 170_445 50_554 50.86(13)
F1 K1 F2 . 34_545 58.574(19)
F1 K1 F2 28_544 34_545 99.83(7)
F1 K1 F2 51_454 34_545 150.70(7)
F1 K1 F2 74_445 34_545 58.574(19)
F2 K1 F2 25_444 34_545 117.15(4)
F2 K1 F2 81_444 34_545 144.64(9)
F2 K1 F2 53_444 34_545 95.29(3)
F2 K1 F2 170_445 34_545 50.16(11)
F2 K1 F2 50_554 34_545 95.29(3)
F1 K1 F2 . 126_544 58.574(19)
F1 K1 F2 28_544 126_544 99.83(7)
F1 K1 F2 51_454 126_544 58.574(19)
F1 K1 F2 74_445 126_544 150.70(7)
F2 K1 F2 25_444 126_544 117.15(4)
F2 K1 F2 81_444 126_544 95.29(3)
F2 K1 F2 53_444 126_544 144.64(9)
F2 K1 F2 170_445 126_544 95.29(3)
F2 K1 F2 50_554 126_544 50.16(11)
F2 K1 F2 34_545 126_544 117.15(4)
F1 K1 F2 . 154_454 58.574(19)
F1 K1 F2 28_544 154_454 150.70(7)
F1 K1 F2 51_454 154_454 99.83(7)
F1 K1 F2 74_445 154_454 58.574(19)
F2 K1 F2 25_444 154_454 95.29(3)
F2 K1 F2 81_444 154_454 144.64(9)
F2 K1 F2 53_444 154_454 117.15(4)
F2 K1 F2 170_445 154_454 95.29(3)
F2 K1 F2 50_554 154_454 117.15(4)
F2 K1 F2 34_545 154_454 50.86(13)
F2 K1 F2 126_544 154_454 95.29(3)
F2 Y1 F2 154_454 78_455 76.11(9)
F2 Y1 F2 154_454 57_454 121.3(2)
F2 Y1 F2 78_455 57_454 76.11(9)
F2 Y1 F2 154_454 77_445 76.11(9)
F2 Y1 F2 78_455 77_445 121.3(2)
F2 Y1 F2 57_454 77_445 76.11(9)
F2 Y1 F1 154_454 4 141.94(5)
F2 Y1 F1 78_455 4 141.94(5)
F2 Y1 F1 57_454 4 80.23(13)
F2 Y1 F1 77_445 4 80.23(13)
F2 Y1 F1 154_454 . 80.23(13)
F2 Y1 F1 78_455 . 80.23(13)
F2 Y1 F1 57_454 . 141.94(5)
F2 Y1 F1 77_445 . 141.94(5)
F1 Y1 F1 4 . 101.8(2)
F2 Y1 F1 154_454 99 141.94(5)
F2 Y1 F1 78_455 99 80.23(13)
F2 Y1 F1 57_454 99 80.23(13)
F2 Y1 F1 77_445 99 141.94(5)
F1 Y1 F1 4 99 66.58(13)
F1 Y1 F1 . 99 66.58(13)
F2 Y1 F1 154_454 98 80.23(13)
F2 Y1 F1 78_455 98 141.94(5)
F2 Y1 F1 57_454 98 141.94(5)
F2 Y1 F1 77_445 98 80.23(13)
F1 Y1 F1 4 98 66.58(13)
F1 Y1 F1 . 98 66.58(13)
F1 Y1 F1 99 98 101.8(2)
F2 Y1 Y1 154_454 101 164.33(10)
F2 Y1 Y1 78_455 101 110.27(7)
F2 Y1 Y1 57_454 101 74.33(10)
F2 Y1 Y1 77_445 101 110.27(7)
F1 Y1 Y1 4 101 33.50(5)
F1 Y1 Y1 . 101 86.70(10)
F1 Y1 Y1 99 101 33.50(5)
F1 Y1 Y1 98 101 86.70(10)
F2 Y1 Y1 154_454 105 110.27(7)
F2 Y1 Y1 78_455 105 164.33(10)
F2 Y1 Y1 57_454 105 110.27(7)
F2 Y1 Y1 77_445 105 74.33(10)
F1 Y1 Y1 4 105 33.50(5)
F1 Y1 Y1 . 105 86.70(10)
F1 Y1 Y1 99 105 86.70(10)
F1 Y1 Y1 98 105 33.50(5)
Y1 Y1 Y1 101 105 60.0
F2 Y1 Y1 154_454 5 74.33(10)
F2 Y1 Y1 78_455 5 110.27(7)
F2 Y1 Y1 57_454 5 164.33(10)
F2 Y1 Y1 77_445 5 110.27(7)
F1 Y1 Y1 4 5 86.70(10)
F1 Y1 Y1 . 5 33.50(5)
F1 Y1 Y1 99 5 86.70(10)
F1 Y1 Y1 98 5 33.50(5)
Y1 Y1 Y1 101 5 90.0
Y1 Y1 Y1 105 5 60.0
F2 Y1 Y1 154_454 9 110.27(7)
F2 Y1 Y1 78_455 9 74.33(10)
F2 Y1 Y1 57_454 9 110.27(7)
F2 Y1 Y1 77_445 9 164.33(10)
F1 Y1 Y1 4 9 86.70(10)
F1 Y1 Y1 . 9 33.50(5)
F1 Y1 Y1 99 9 33.50(5)
F1 Y1 Y1 98 9 86.70(10)
Y1 Y1 Y1 101 9 60.0
Y1 Y1 Y1 105 9 90.0
Y1 Y1 Y1 5 9 60.0
Y1 F1 Y1 9 5 113.00(10)
Y1 F1 Y1 9 . 113.00(10)
Y1 F1 Y1 5 . 113.00(10)
Y1 F1 K1 9 . 105.66(12)
Y1 F1 K1 5 . 105.66(12)
Y1 F1 K1 . . 105.66(12)
Y1 F2 Y1 57 77 148.7(2)
Y1 F2 K1 57 25_655 96.66(3)
Y1 F2 K1 77 25_655 96.66(3)
Y1 F2 K1 57 97 96.66(3)
Y1 F2 K1 77 97 96.66(3)
K1 F2 K1 25_655 97 129.14(13)

loop_
_geom_bond_atom_site_label_1
_geom_bond_atom_site_label_2
_geom_bond_site_symmetry_2
_geom_bond_distance
K1 F1 . 2.757(5)
K1 F1 28_544 2.757(5)
K1 F1 51_454 2.757(5)
K1 F1 74_445 2.757(5)
K1 F2 25_444 3.1957(18)
K1 F2 81_444 3.1957(18)
K1 F2 53_444 3.1957(18)
K1 F2 170_445 3.1957(18)
K1 F2 50_554 3.1957(18)
K1 F2 34_545 3.1957(18)
K1 F2 126_544 3.1957(18)
K1 F2 154_454 3.1957(18)
Y1 F2 154_454 2.1973(12)
Y1 F2 78_455 2.1973(12)
Y1 F2 57_454 2.1973(12)
Y1 F2 77_445 2.1973(12)
Y1 F1 4 2.3573(15)
Y1 F1 . 2.3573(15)
Y1 F1 99 2.3573(15)
Y1 F1 98 2.3573(15)
Y1 Y1 101 3.9314(14)
Y1 Y1 105 3.9314(14)
Y1 Y1 5 3.9314(14)
Y1 Y1 9 3.9314(14)
F1 Y1 9 2.3573(15)
F1 Y1 5 2.3573(15)
F2 Y1 57 2.1973(12)
F2 Y1 77 2.1973(12)
F2 K1 25_655 3.1957(18)
F2 K1 97 3.1957(18)
